data_2241717
loop_
_publ_author_name
'Fendrich, Kim V.'
'Downs, Robert T.'
'Origlieri, Marcus J.'

_publ_section_title
;
 Redetermination of ruizite,
 Ca~2~Mn^3+^~2~[Si~4~O~11~(OH)~2~](OH)~2~&#x00B7;2H~2~O
;
_journal_coeditor_code WM5291
_journal_issue 7
_journal_name_full 'Acta Crystallographica Section E'
_journal_page_first 959
_journal_page_last 963
_journal_paper_doi 10.1107/S2056989016009129
_journal_volume 72
_journal_year 2016
_chemical_formula_sum 'Ca2 H8 Mn2 O17 Si4'
_chemical_formula_weight 582.46
_chemical_name_common Ruizite
_chemical_name_systematic
;
Dicalcium
dimanganese(III) tetrasilicate tetrahydroxide dihydrate
;
_space_group_crystal_system monoclinic
_space_group_IT_number 5
_space_group_name_Hall 'C 2y'
_space_group_name_H-M_alt 'C 1 2 1'
_symmetry_space_group_name_Hall 'C 2y'
_symmetry_space_group_name_H-M 'C 1 2 1'
_atom_sites_solution_hydrogens difmap
_audit_creation_method SHELXL-2014/7
_cell_angle_alpha 90
_cell_angle_beta 91.433(2)
_cell_angle_gamma 90
_cell_formula_units_Z 2
_cell_length_a 9.0360(3)
_cell_length_b 6.1683(2)
_cell_length_c 11.9601(4)
_cell_measurement_reflns_used 1284
_cell_measurement_temperature 293(2)
_cell_measurement_theta_max 63.057
_cell_measurement_theta_min 7.989
_cell_volume 666.41(4)
_computing_cell_refinement
;
SAINT (Bruker, 2004)
;
_computing_data_collection
;
APEX2 (Bruker, 2004)
;
_computing_data_reduction
;
SAINT (Bruker, 2004)
;
_computing_molecular_graphics
;
<i>XtalDraw</i> (Downs & Hall-Wallace, 2003)
;
_computing_publication_material
;
publCIF (Westrip, 2010)
;
_computing_structure_refinement
;
SHELXL-2014/7 (Sheldrick, 2015<i>b</i>)
;
_computing_structure_solution
;
SHELXT (Sheldrick, 2015<i>a</i>)
;
_diffrn_ambient_temperature 293(2)
_diffrn_measured_fraction_theta_full 0.990
_diffrn_measured_fraction_theta_max 0.993
_diffrn_measurement_device_type 'Bruker APEXII CCD area-detector'
_diffrn_measurement_method '\f and \w scan'
_diffrn_radiation_type MoK\a
_diffrn_radiation_wavelength 0.71073
_diffrn_reflns_av_R_equivalents 0.0287
_diffrn_reflns_limit_h_max 13
_diffrn_reflns_limit_h_min -13
_diffrn_reflns_limit_k_max 8
_diffrn_reflns_limit_k_min -9
_diffrn_reflns_limit_l_max 18
_diffrn_reflns_limit_l_min -18
_diffrn_reflns_number 4997
_diffrn_reflns_theta_full 25.242
_diffrn_reflns_theta_max 32.602
_diffrn_reflns_theta_min 4.000
_exptl_absorpt_coefficient_mu 3.126
_exptl_absorpt_correction_type multi-scan
_exptl_absorpt_process_details
;
(<i>SADABS</i>; Bruker, 2004)
;
_exptl_crystal_colour brown
_exptl_crystal_density_diffrn 2.903
_exptl_crystal_description prismatic
_exptl_crystal_F_000 580
_exptl_crystal_size_max 0.060
_exptl_crystal_size_mid 0.040
_exptl_crystal_size_min 0.040
_refine_diff_density_max 0.600
_refine_diff_density_min -0.528
_refine_ls_abs_structure_details
;
 Refined as an inversion twin.
;
_refine_ls_abs_structure_Flack 0.18(5)
_refine_ls_extinction_method none
_refine_ls_goodness_of_fit_ref 1.061
_refine_ls_hydrogen_treatment refxyz
_refine_ls_matrix_type full
_refine_ls_number_parameters 127
_refine_ls_number_reflns 2038
_refine_ls_number_restraints 1
_refine_ls_restrained_S_all 1.061
_refine_ls_R_factor_all 0.0413
_refine_ls_R_factor_gt 0.0300
_refine_ls_shift/su_max 0.000
_refine_ls_shift/su_mean 0.000
_refine_ls_structure_factor_coef Fsqd
_refine_ls_weighting_details 'w=1/[\s^2^(Fo^2^)+(0.0243P)^2^+0.6718P] where P=(Fo^2^+2Fc^2^)/3'
_refine_ls_weighting_scheme calc
_refine_ls_wR_factor_gt 0.0617
_refine_ls_wR_factor_ref 0.0653
_reflns_number_gt 1732
_reflns_number_total 2038
_reflns_threshold_expression 'I > 2\s(I)'
_cod_data_source_file wm5291sup1.cif
_cod_data_source_block I
_cod_database_code 2241717
_shelx_space_group_comment
;
The symmetry employed for this shelxl refinement is uniquely defined
by the following loop, which should always be used as a source of
symmetry information in preference to the above space-group names.
They are only intended as comments.
;
_shelx_estimated_absorpt_t_min 0.835
_shelx_estimated_absorpt_t_max 0.885

loop_
_space_group_symop_operation_xyz
'x, y, z'
'-x, y, -z'
'x+1/2, y+1/2, z'
'-x+1/2, y+1/2, -z'

loop_
_atom_site_type_symbol
_atom_site_label
_atom_site_fract_x
_atom_site_fract_y
_atom_site_fract_z
_atom_site_U_iso_or_equiv
_atom_site_adp_type
_atom_site_calc_flag
_atom_site_occupancy
Ca Ca 0.29482(8) 0.9839(2) 0.73974(6) 0.01019(15) Uani d 1
Mn Mn 0.74915(13) 0.7373(2) 0.99906(10) 0.00679(12) Uani d 1
Si Si1 0.96440(10) 0.9873(3) 0.84877(8) 0.00607(18) Uani d 1
Si Si2 0.89549(12) 1.0016(3) 0.60450(9) 0.0084(2) Uani d 1
O O1 0.1260(3) 0.9855(9) 0.9082(2) 0.0088(5) Uani d 1
O O2 1.0076(3) 0.9891(10) 0.71434(19) 0.0094(5) Uani d 1
O O3 0.8652(5) 0.7699(7) 0.8692(4) 0.0096(9) Uani d 1
O O4 0.1302(4) 0.2031(7) 0.1276(3) 0.0070(9) Uani d 1
O O5 1.0000 1.0402(7) 0.5000 0.0169(11) Uani d 1
O O6 0.7769(4) 1.1913(6) 0.6146(3) 0.0121(8) Uani d 1
O O7 0.8183(4) 0.7611(6) 0.5947(3) 0.0152(9) Uani d 1
O O8 0.6317(3) 0.9886(9) 0.9535(2) 0.0096(5) Uani d 1
O O9 0.5570(4) 0.9743(11) 0.7213(3) 0.0201(8) Uani d 1
H H1 0.792(8) 0.760(12) 0.536(6) 0.040 Uiso d 1
H H2 0.617(7) 1.029(13) 0.905(5) 0.040 Uiso d 1
H H3 0.594(7) 1.041(13) 0.679(6) 0.040 Uiso d 1
H H4 0.586(6) 0.967(18) 0.778(5) 0.040 Uiso d 1

loop_
_atom_site_aniso_label
_atom_site_aniso_U_11
_atom_site_aniso_U_22
_atom_site_aniso_U_33
_atom_site_aniso_U_12
_atom_site_aniso_U_13
_atom_site_aniso_U_23
Ca 0.0129(4) 0.0101(3) 0.0076(3) -0.0017(6) 0.0017(3) -0.0006(6)
Mn 0.0074(2) 0.0068(2) 0.0062(2) 0.00026(19) 0.00176(17) 0.00027(18)
Si1 0.0063(4) 0.0071(4) 0.0049(4) -0.0002(8) 0.0009(3) 0.0002(8)
Si2 0.0101(5) 0.0100(6) 0.0051(4) -0.0020(7) 0.0008(4) -0.0003(7)
O1 0.0071(11) 0.0098(10) 0.0094(12) 0.001(2) -0.0006(9) -0.002(2)
O2 0.0094(12) 0.0142(11) 0.0045(11) -0.001(2) 0.0012(9) 0.000(2)
O3 0.007(2) 0.010(2) 0.012(2) -0.0012(16) 0.0025(18) -0.0024(17)
O4 0.009(2) 0.007(2) 0.005(2) -0.0014(16) 0.0018(17) 0.0005(15)
O5 0.019(2) 0.025(3) 0.007(2) 0.000 0.0043(17) 0.000
O6 0.0127(18) 0.0138(17) 0.0096(17) 0.0018(14) -0.0006(14) -0.0011(13)
O7 0.021(2) 0.0131(17) 0.0112(19) -0.0035(16) -0.0054(16) 0.0001(15)
O8 0.0113(12) 0.0087(10) 0.0088(12) 0.001(2) -0.0006(10) -0.003(2)
O9 0.0172(16) 0.0221(19) 0.0213(17) -0.006(2) 0.0042(13) 0.001(3)

loop_
_atom_type_symbol
_atom_type_description
_atom_type_scat_dispersion_real
_atom_type_scat_dispersion_imag
_atom_type_scat_source
O O 0.0106 0.0060 'International Tables Vol C Tables 4.2.6.8 and 6.1.1.4'
Si Si 0.0817 0.0704 'International Tables Vol C Tables 4.2.6.8 and 6.1.1.4'
Ca Ca 0.2262 0.3064 'International Tables Vol C Tables 4.2.6.8 and 6.1.1.4'
Mn Mn 0.3368 0.7283 'International Tables Vol C Tables 4.2.6.8 and 6.1.1.4'
H H 0.0000 0.0000 'International Tables Vol C Tables 4.2.6.8 and 6.1.1.4'

loop_
_geom_angle_atom_site_label_1
_geom_angle_atom_site_label_2
_geom_angle_atom_site_label_3
_geom_angle_site_symmetry_1
_geom_angle_site_symmetry_3
_geom_angle
O3 Mn O4 . 3_556 179.1(3)
O3 Mn O8 . . 89.73(16)
O4 Mn O8 3_556 . 89.97(16)
O3 Mn O8 . 4_647 90.51(17)
O4 Mn O8 3_556 4_647 89.81(16)
O8 Mn O8 . 4_647 179.1(2)
O3 Mn O1 . 3_545 87.33(17)
O4 Mn O1 3_556 3_545 91.84(15)
O8 Mn O1 . 3_545 99.16(17)
O8 Mn O1 4_647 3_545 81.73(17)
O3 Mn O1 . 2_657 92.99(16)
O4 Mn O1 3_556 2_657 87.85(16)
O8 Mn O1 . 2_657 81.70(17)
O8 Mn O1 4_647 2_657 97.41(16)
O1 Mn O1 3_545 2_657 179.1(2)
O1 Si1 O4 1_655 2_666 114.1(2)
O1 Si1 O3 1_655 . 115.0(3)
O4 Si1 O3 2_666 . 110.88(13)
O1 Si1 O2 1_655 . 101.23(13)
O4 Si1 O2 2_666 . 107.6(3)
O3 Si1 O2 . . 107.0(3)
O6 Si2 O5 . . 111.1(2)
O6 Si2 O2 . . 112.1(2)
O5 Si2 O2 . . 105.51(11)
O6 Si2 O7 . . 112.6(2)
O5 Si2 O7 . . 109.7(2)
O2 Si2 O7 . . 105.5(3)

loop_
_geom_bond_atom_site_label_1
_geom_bond_atom_site_label_2
_geom_bond_site_symmetry_2
_geom_bond_distance
Ca O6 3_445 2.348(4)
Ca O9 . 2.386(4)
Ca O3 3_455 2.422(5)
Ca O4 4_556 2.433(4)
Ca O7 3_455 2.449(4)
Ca O1 . 2.557(2)
Ca O2 1_455 2.606(3)
Mn O3 . 1.906(4)
Mn O4 3_556 1.909(4)
Mn O8 . 1.949(5)
Mn O8 4_647 1.951(5)
Mn O1 3_545 2.184(4)
Mn O1 2_657 2.187(4)
Si1 O1 1_655 1.608(3)
Si1 O4 2_666 1.611(4)
Si1 O3 . 1.635(5)
Si1 O2 . 1.664(2)
Si2 O6 . 1.593(4)
Si2 O5 . 1.6031(13)
Si2 O2 . 1.640(3)
Si2 O7 . 1.642(4)

loop_
_geom_hbond_atom_site_label_D
_geom_hbond_atom_site_label_H
_geom_hbond_atom_site_label_A
_geom_hbond_site_symmetry_A
_geom_hbond_distance_DH
_geom_hbond_distance_HA
_geom_hbond_distance_DA
_geom_hbond_angle_DHA
O7 H1 O6 4_646 0.73(6) 1.94(6) 2.662(4) 168(8)
O8 H2 O9 . 0.64(6) 2.28(6) 2.842(4) 149(9)
O9 H3 O6 . 0.74(8) 2.06(8) 2.737(6) 153(7)
O9 H4 O8 . 0.72(6) 2.14(6) 2.842(4) 167(9)

_cod_database_fobs_code 2241717
